data_7131044
loop_
_publ_author_name
'Litle, Elishua D.'
'Gabba\"i, Fran\,cois P.'

_publ_section_title
;
 A cationic gold-fluorenyl complex with a dative Au \\rightarrow C+ bond:
 synthesis, structure, and carbophilic reactivity
;
_journal_issue 5
_journal_name_full 'Chemical Communications'
_journal_page_first 603
_journal_page_last 606
_journal_paper_doi 10.1039/D2CC05436A
_journal_volume 59
_journal_year 2023
_chemical_formula_moiety 'C31 H23 Au Cl O P, C H2 Cl2'
_chemical_formula_sum 'C32 H25 Au Cl3 O P'
_chemical_formula_weight 759.80
_chemical_name_systematic C32H25AuCl3OP
_space_group_crystal_system triclinic
_space_group_IT_number 2
_space_group_name_Hall '-P 1'
_space_group_name_H-M_alt 'P -1'
_atom_sites_solution_hydrogens geom
_atom_sites_solution_primary dual
_audit_creation_date 2022-11-11
_audit_creation_method
;
Olex2 1.5
(compiled 2022.04.07 svn.rca3783a0 for OlexSys, GUI svn.r6498)
;
_audit_update_record
;
2022-11-12 deposited with the CCDC.	2022-11-28 downloaded from the CCDC.
;
_cell_angle_alpha 96.709(2)
_cell_angle_beta 109.916(2)
_cell_angle_gamma 110.821(2)
_cell_formula_units_Z 2
_cell_length_a 10.8459(10)
_cell_length_b 12.2003(12)
_cell_length_c 12.4897(12)
_cell_measurement_reflns_used 9825
_cell_measurement_temperature 110.0
_cell_measurement_theta_max 72.31
_cell_measurement_theta_min 4.03
_cell_volume 1398.1(2)
_computing_cell_refinement 'SAINT V8.40A (Bruker, 2019)'
_computing_data_reduction 'SAINT V8.40A (Bruker, 2019)'
_computing_molecular_graphics 'Olex2 1.5 (Dolomanov et al., 2009)'
_computing_publication_material 'Olex2 1.5 (Dolomanov et al., 2009)'
_computing_structure_refinement 'XL  (Sheldrick, 2008)'
_computing_structure_solution 'XT (Sheldrick, 2015)'
_diffrn_ambient_temperature 110.0
_diffrn_measured_fraction_theta_full 0.971
_diffrn_measured_fraction_theta_max 0.960
_diffrn_measurement_device_type 'Bruker APEX-II CCD'
_diffrn_measurement_method '\f and \w scans'
_diffrn_radiation_type CuK\a
_diffrn_radiation_wavelength 1.54178
_diffrn_reflns_av_R_equivalents 0.0335
_diffrn_reflns_av_unetI/netI 0.0366
_diffrn_reflns_Laue_measured_fraction_full 0.971
_diffrn_reflns_Laue_measured_fraction_max 0.960
_diffrn_reflns_limit_h_max 13
_diffrn_reflns_limit_h_min -13
_diffrn_reflns_limit_k_max 15
_diffrn_reflns_limit_k_min -15
_diffrn_reflns_limit_l_max 15
_diffrn_reflns_limit_l_min -10
_diffrn_reflns_number 18139
_diffrn_reflns_point_group_measured_fraction_full 0.971
_diffrn_reflns_point_group_measured_fraction_max 0.960
_diffrn_reflns_theta_full 67.679
_diffrn_reflns_theta_max 72.298
_diffrn_reflns_theta_min 4.027
_diffrn_source_current 1.0
_diffrn_source_power 0.05
_diffrn_source_voltage 50.0
_diffrn_standards_number 0
_exptl_absorpt_coefficient_mu 13.260
_exptl_absorpt_correction_T_max 0.4243
_exptl_absorpt_correction_T_min 0.2383
_exptl_absorpt_correction_type multi-scan
_exptl_absorpt_process_details
'SADABS-2016/2 (Bruker,2016/2) was used for absorption correction. wR2(int) was 0.1125 before and 0.0529 after correction. The Ratio of minimum to maximum transmission is 0.5616. The \l/2 correction factor is Not present.'
_exptl_crystal_colour colourless
_exptl_crystal_colour_primary colourless
_exptl_crystal_density_diffrn 1.805
_exptl_crystal_description block
_exptl_crystal_F_000 740
_exptl_crystal_size_max 0.139
_exptl_crystal_size_mid 0.05
_exptl_crystal_size_min 0.03
_refine_diff_density_max 1.109
_refine_diff_density_min -0.847
_refine_diff_density_rms 0.127
_refine_ls_extinction_method none
_refine_ls_goodness_of_fit_ref 1.058
_refine_ls_hydrogen_treatment constr
_refine_ls_matrix_type full
_refine_ls_number_parameters 344
_refine_ls_number_reflns 5320
_refine_ls_number_restraints 0
_refine_ls_restrained_S_all 1.058
_refine_ls_R_factor_all 0.0260
_refine_ls_R_factor_gt 0.0254
_refine_ls_shift/su_max 0.001
_refine_ls_shift/su_mean 0.000
_refine_ls_structure_factor_coef Fsqd
_refine_ls_weighting_details 'w=1/[\s^2^(Fo^2^)+(0.0354P)^2^+3.1817P] where P=(Fo^2^+2Fc^2^)/3'
_refine_ls_weighting_scheme calc
_refine_ls_wR_factor_gt 0.0700
_refine_ls_wR_factor_ref 0.0712
_reflns_Friedel_coverage 0.000
_reflns_number_gt 5197
_reflns_number_total 5320
_reflns_threshold_expression 'I > 2\s(I)'
_cod_data_source_file d2cc05436a2.cif
_cod_data_source_block eli85_0m_a
_cod_depositor_comments 'Adding full bibliography for 7131043--7131047.cif.'
_cod_database_code 7131044
_shelxl_version_number 2013-3
_shelx_space_group_comment
;
The symmetry employed for this shelxl refinement is uniquely defined
by the following loop, which should always be used as a source of
symmetry information in preference to the above space-group names.
They are only intended as comments.
;
_shelx_estimated_absorpt_t_max 0.692
_shelx_estimated_absorpt_t_min 0.260
_olex2_refinement_description
;
1. Fixed Uiso
 At 1.2 times of:
  All C(H) groups, All C(H,H) groups
 At 1.5 times of:
  All O(H) groups
2.a Secondary CH2 refined with riding coordinates:
 C32(H32A,H32B)
2.b Aromatic/amide H refined with riding coordinates:
 C3(H3), C4(H4), C5(H5), C6(H6), C8(H8), C9(H9), C10(H10), C11(H11), C12(H12),
 C14(H14), C15(H15), C16(H16), C17(H17), C18(H18), C22(H22), C23(H23), C24(H24),
  C25(H25), C28(H28), C29(H29), C30(H30), C31(H31)
2.c Idealised tetrahedral OH refined as rotating group:
 O1(H1)
;
_olex2_submission_original_sample_id Eli85
_olex2_submission_special_instructions 'No special instructions were received'

loop_
_space_group_symop_operation_xyz
'x, y, z'
'-x, -y, -z'

loop_
_atom_site_label
_atom_site_type_symbol
_atom_site_fract_x
_atom_site_fract_y
_atom_site_fract_z
_atom_site_U_iso_or_equiv
_atom_site_adp_type
_atom_site_occupancy
_atom_site_site_symmetry_order
_atom_site_calc_flag
_atom_site_refinement_flags_posn
_atom_site_refinement_flags_adp
_atom_site_refinement_flags_occupancy
_atom_site_disorder_assembly
_atom_site_disorder_group
Au1 Au 0.58080(2) 0.80597(2) 0.46417(2) 0.01618(7) Uani 1 1 d . . . . .
Cl1 Cl 0.75501(10) 0.94349(8) 0.63814(8) 0.02448(18) Uani 1 1 d . . . . .
Cl2 Cl 0.69114(15) 0.91908(13) 0.92198(14) 0.0544(3) Uani 1 1 d . . . . .
Cl3 Cl 0.96812(15) 1.12350(14) 1.07385(10) 0.0504(3) Uani 1 1 d . . . . .
P1 P 0.41348(9) 0.65734(8) 0.30244(7) 0.01446(16) Uani 1 1 d . . . . .
O1 O 0.2836(3) 0.8057(2) 0.3293(2) 0.0179(5) Uani 1 1 d . . . . .
H1 H 0.3017 0.8799 0.3476 0.027 Uiso 1 1 calc R U . . .
C1 C 0.2492(4) 0.5637(3) 0.3191(3) 0.0156(6) Uani 1 1 d . . . . .
C2 C 0.1565(4) 0.6080(3) 0.3464(3) 0.0150(6) Uani 1 1 d . . . . .
C3 C 0.0407(4) 0.5263(3) 0.3651(3) 0.0165(6) Uani 1 1 d . . . . .
H3 H -0.0228 0.5549 0.3829 0.020 Uiso 1 1 calc R U . . .
C4 C 0.0166(4) 0.4069(3) 0.3585(3) 0.0196(7) Uani 1 1 d . . . . .
H4 H -0.0614 0.3548 0.3732 0.024 Uiso 1 1 calc R U . . .
C5 C 0.1064(4) 0.3620(3) 0.3304(3) 0.0196(7) Uani 1 1 d . . . . .
H5 H 0.0898 0.2792 0.3248 0.023 Uiso 1 1 calc R U . . .
C6 C 0.2207(4) 0.4403(3) 0.3105(3) 0.0174(7) Uani 1 1 d . . . . .
H6 H 0.2814 0.4096 0.2904 0.021 Uiso 1 1 calc R U . . .
C7 C 0.4926(4) 0.5523(3) 0.2764(3) 0.0164(6) Uani 1 1 d . . . . .
C8 C 0.5803(4) 0.5314(4) 0.3754(3) 0.0226(7) Uani 1 1 d . . . . .
H8 H 0.5957 0.5703 0.4523 0.027 Uiso 1 1 calc R U . . .
C9 C 0.6452(4) 0.4540(4) 0.3621(3) 0.0253(8) Uani 1 1 d . . . . .
H9 H 0.7040 0.4392 0.4297 0.030 Uiso 1 1 calc R U . . .
C10 C 0.6239(4) 0.3984(4) 0.2499(4) 0.0258(8) Uani 1 1 d . . . . .
H10 H 0.6674 0.3448 0.2407 0.031 Uiso 1 1 calc R U . . .
C11 C 0.5398(5) 0.4208(4) 0.1514(3) 0.0265(8) Uani 1 1 d . . . . .
H11 H 0.5272 0.3839 0.0748 0.032 Uiso 1 1 calc R U . . .
C12 C 0.4735(4) 0.4978(4) 0.1645(3) 0.0217(7) Uani 1 1 d . . . . .
H12 H 0.4153 0.5129 0.0968 0.026 Uiso 1 1 calc R U . . .
C13 C 0.3534(4) 0.6923(3) 0.1615(3) 0.0187(7) Uani 1 1 d . . . . .
C14 C 0.4398(4) 0.7960(3) 0.1489(3) 0.0226(8) Uani 1 1 d . . . . .
H14 H 0.5274 0.8505 0.2139 0.027 Uiso 1 1 calc R U . . .
C15 C 0.3998(4) 0.8244(4) 0.0372(3) 0.0249(8) Uani 1 1 d . . . . .
H15 H 0.4614 0.8963 0.0268 0.030 Uiso 1 1 calc R U . . .
C16 C 0.2691(4) 0.7447(4) -0.0553(3) 0.0251(8) Uani 1 1 d . . . . .
H16 H 0.2401 0.7629 -0.1294 0.030 Uiso 1 1 calc R U . . .
C17 C 0.1813(4) 0.6391(4) -0.0401(3) 0.0241(8) Uani 1 1 d . . . . .
H17 H 0.0922 0.5849 -0.1038 0.029 Uiso 1 1 calc R U . . .
C18 C 0.2228(4) 0.6119(4) 0.0677(3) 0.0219(7) Uani 1 1 d . . . . .
H18 H 0.1627 0.5389 0.0778 0.026 Uiso 1 1 calc R U . . .
C19 C 0.1684(4) 0.7373(3) 0.3587(3) 0.0166(6) Uani 1 1 d . . . . .
C20 C 0.0256(4) 0.7392(3) 0.2817(3) 0.0176(7) Uani 1 1 d . . . . .
C21 C -0.0301(4) 0.7874(3) 0.3522(3) 0.0194(7) Uani 1 1 d . . . . .
C22 C -0.1582(4) 0.7987(4) 0.2993(4) 0.0251(8) Uani 1 1 d . . . . .
H22 H -0.1992 0.8278 0.3458 0.030 Uiso 1 1 calc R U . . .
C23 C -0.2254(4) 0.7662(4) 0.1762(4) 0.0286(8) Uani 1 1 d . . . . .
H23 H -0.3129 0.7742 0.1385 0.034 Uiso 1 1 calc R U . . .
C24 C -0.1669(4) 0.7223(4) 0.1073(4) 0.0277(8) Uani 1 1 d . . . . .
H24 H -0.2137 0.7024 0.0236 0.033 Uiso 1 1 calc R U . . .
C25 C -0.0406(4) 0.7072(3) 0.1599(3) 0.0221(7) Uani 1 1 d . . . . .
H25 H -0.0011 0.6759 0.1133 0.026 Uiso 1 1 calc R U . . .
C26 C 0.1899(4) 0.7974(3) 0.4831(3) 0.0172(7) Uani 1 1 d . . . . .
C27 C 0.0723(4) 0.8242(3) 0.4772(3) 0.0185(7) Uani 1 1 d . . . . .
C28 C 0.0726(4) 0.8847(3) 0.5789(3) 0.0231(7) Uani 1 1 d . . . . .
H28 H -0.0056 0.9046 0.5754 0.028 Uiso 1 1 calc R U . . .
C29 C 0.1902(5) 0.9154(3) 0.6859(3) 0.0251(8) Uani 1 1 d . . . . .
H29 H 0.1913 0.9555 0.7564 0.030 Uiso 1 1 calc R U . . .
C30 C 0.3063(4) 0.8884(3) 0.6916(3) 0.0239(8) Uani 1 1 d . . . . .
H30 H 0.3859 0.9110 0.7656 0.029 Uiso 1 1 calc R U . . .
C31 C 0.3065(4) 0.8282(3) 0.5889(3) 0.0203(7) Uani 1 1 d . . . . .
H31 H 0.3852 0.8091 0.5923 0.024 Uiso 1 1 calc R U . . .
C32 C 0.8353(5) 1.0511(5) 0.9278(4) 0.0355(10) Uani 1 1 d . . . . .
H32A H 0.8800 1.0280 0.8771 0.043 Uiso 1 1 calc R U . . .
H32B H 0.7968 1.1086 0.8966 0.043 Uiso 1 1 calc R U . . .

loop_
_atom_site_aniso_label
_atom_site_aniso_U_11
_atom_site_aniso_U_22
_atom_site_aniso_U_33
_atom_site_aniso_U_23
_atom_site_aniso_U_13
_atom_site_aniso_U_12
Au1 0.01492(9) 0.01512(10) 0.01566(9) 0.00214(6) 0.00479(6) 0.00536(6)
Cl1 0.0245(4) 0.0184(4) 0.0201(4) 0.0006(3) 0.0023(3) 0.0057(3)
Cl2 0.0485(7) 0.0534(8) 0.0760(9) 0.0348(7) 0.0320(7) 0.0259(6)
Cl3 0.0534(7) 0.0727(9) 0.0286(5) 0.0028(5) 0.0109(5) 0.0396(7)
P1 0.0143(4) 0.0152(4) 0.0139(4) 0.0043(3) 0.0055(3) 0.0065(3)
O1 0.0189(12) 0.0130(11) 0.0250(12) 0.0061(10) 0.0119(10) 0.0072(10)
C1 0.0157(16) 0.0155(16) 0.0131(14) 0.0028(12) 0.0051(12) 0.0050(13)
C2 0.0148(15) 0.0152(16) 0.0115(14) 0.0026(12) 0.0023(12) 0.0059(13)
C3 0.0155(16) 0.0176(17) 0.0144(14) 0.0036(12) 0.0046(12) 0.0066(13)
C4 0.0161(16) 0.0219(18) 0.0157(15) 0.0075(13) 0.0055(13) 0.0029(14)
C5 0.0229(18) 0.0128(16) 0.0182(16) 0.0032(13) 0.0062(14) 0.0049(14)
C6 0.0172(16) 0.0156(17) 0.0175(15) 0.0032(13) 0.0058(13) 0.0064(13)
C7 0.0169(16) 0.0163(16) 0.0181(15) 0.0054(13) 0.0078(13) 0.0084(13)
C8 0.0266(19) 0.0229(19) 0.0178(16) 0.0029(14) 0.0070(14) 0.0128(16)
C9 0.029(2) 0.027(2) 0.0233(18) 0.0074(15) 0.0055(15) 0.0196(17)
C10 0.0262(19) 0.027(2) 0.0277(19) 0.0059(16) 0.0089(16) 0.0174(17)
C11 0.035(2) 0.030(2) 0.0217(17) 0.0062(15) 0.0138(16) 0.0203(18)
C12 0.0251(18) 0.0246(19) 0.0181(16) 0.0070(14) 0.0078(14) 0.0141(15)
C13 0.0227(17) 0.0257(19) 0.0158(15) 0.0071(13) 0.0093(14) 0.0173(15)
C14 0.0133(16) 0.0221(19) 0.0250(17) -0.0090(14) 0.0001(13) 0.0117(14)
C15 0.035(2) 0.0202(18) 0.0300(19) 0.0132(15) 0.0187(17) 0.0165(16)
C16 0.035(2) 0.032(2) 0.0206(17) 0.0130(15) 0.0152(16) 0.0220(18)
C17 0.0247(19) 0.031(2) 0.0172(16) 0.0052(15) 0.0076(14) 0.0139(16)
C18 0.0207(18) 0.0254(19) 0.0196(17) 0.0074(14) 0.0090(14) 0.0088(15)
C19 0.0156(16) 0.0173(17) 0.0161(15) 0.0047(13) 0.0064(13) 0.0061(13)
C20 0.0164(16) 0.0122(16) 0.0249(17) 0.0060(13) 0.0085(14) 0.0064(13)
C21 0.0186(17) 0.0153(17) 0.0249(17) 0.0067(14) 0.0101(14) 0.0065(14)
C22 0.0221(19) 0.024(2) 0.036(2) 0.0105(16) 0.0162(17) 0.0127(16)
C23 0.0161(18) 0.027(2) 0.038(2) 0.0084(17) 0.0041(16) 0.0099(16)
C24 0.0238(19) 0.024(2) 0.0271(19) 0.0048(15) 0.0023(15) 0.0100(16)
C25 0.0217(18) 0.0192(18) 0.0222(17) 0.0044(14) 0.0059(14) 0.0086(15)
C26 0.0190(17) 0.0106(15) 0.0197(16) 0.0029(13) 0.0090(14) 0.0033(13)
C27 0.0203(18) 0.0115(15) 0.0246(17) 0.0058(13) 0.0107(15) 0.0059(14)
C28 0.029(2) 0.0160(17) 0.0315(19) 0.0097(15) 0.0194(16) 0.0096(15)
C29 0.038(2) 0.0159(18) 0.0248(18) 0.0067(15) 0.0200(17) 0.0082(16)
C30 0.028(2) 0.0156(18) 0.0200(17) 0.0044(14) 0.0071(15) 0.0035(15)
C31 0.0208(17) 0.0195(18) 0.0202(16) 0.0066(14) 0.0072(14) 0.0090(14)
C32 0.039(2) 0.044(3) 0.028(2) 0.0104(19) 0.0151(18) 0.021(2)

loop_
_atom_type_symbol
_atom_type_description
_atom_type_scat_dispersion_real
_atom_type_scat_dispersion_imag
_atom_type_scat_source
C C 0.0181 0.0091 'International Tables Vol C Tables 4.2.6.8 and 6.1.1.4'
H H 0.0000 0.0000 'International Tables Vol C Tables 4.2.6.8 and 6.1.1.4'
Au Au -4.4197 7.2980 'International Tables Vol C Tables 4.2.6.8 and 6.1.1.4'
Cl Cl 0.3639 0.7018 'International Tables Vol C Tables 4.2.6.8 and 6.1.1.4'
O O 0.0492 0.0322 'International Tables Vol C Tables 4.2.6.8 and 6.1.1.4'
P P 0.2955 0.4335 'International Tables Vol C Tables 4.2.6.8 and 6.1.1.4'

loop_
_geom_angle_atom_site_label_1
_geom_angle_atom_site_label_2
_geom_angle_atom_site_label_3
_geom_angle
_geom_angle_site_symmetry_1
_geom_angle_site_symmetry_3
_geom_angle_publ_flag
P1 Au1 Cl1 174.38(3) . . ?
C1 P1 Au1 114.12(11) . . ?
C7 P1 Au1 106.62(12) . . ?
C7 P1 C1 104.89(16) . . ?
C13 P1 Au1 119.79(13) . . ?
C13 P1 C1 106.63(16) . . ?
C13 P1 C7 103.28(15) . . ?
C19 O1 H1 109.5 . . ?
C2 C1 P1 125.0(3) . . ?
C6 C1 P1 116.3(3) . . ?
C6 C1 C2 118.6(3) . . ?
C1 C2 C19 126.5(3) . . ?
C3 C2 C1 118.1(3) . . ?
C3 C2 C19 115.3(3) . . ?
C2 C3 H3 118.9 . . ?
C4 C3 C2 122.3(3) . . ?
C4 C3 H3 118.9 . . ?
C3 C4 H4 120.0 . . ?
C3 C4 C5 120.0(3) . . ?
C5 C4 H4 120.0 . . ?
C4 C5 H5 120.6 . . ?
C6 C5 C4 118.9(3) . . ?
C6 C5 H5 120.6 . . ?
C1 C6 H6 119.0 . . ?
C5 C6 C1 122.1(3) . . ?
C5 C6 H6 119.0 . . ?
C8 C7 P1 117.2(3) . . ?
C12 C7 P1 123.1(3) . . ?
C12 C7 C8 119.6(3) . . ?
C7 C8 H8 119.9 . . ?
C9 C8 C7 120.2(3) . . ?
C9 C8 H8 119.9 . . ?
C8 C9 H9 120.1 . . ?
C10 C9 C8 119.8(3) . . ?
C10 C9 H9 120.1 . . ?
C9 C10 H10 119.9 . . ?
C11 C10 C9 120.3(4) . . ?
C11 C10 H10 119.9 . . ?
C10 C11 H11 120.0 . . ?
C10 C11 C12 119.9(3) . . ?
C12 C11 H11 120.0 . . ?
C7 C12 C11 120.0(3) . . ?
C7 C12 H12 120.0 . . ?
C11 C12 H12 120.0 . . ?
C14 C13 P1 118.2(3) . . ?
C14 C13 C18 121.0(3) . . ?
C18 C13 P1 120.8(3) . . ?
C13 C14 H14 120.0 . . ?
C13 C14 C15 120.0(3) . . ?
C15 C14 H14 120.0 . . ?
C14 C15 H15 120.6 . . ?
C16 C15 C14 118.8(3) . . ?
C16 C15 H15 120.6 . . ?
C15 C16 H16 119.9 . . ?
C17 C16 C15 120.3(3) . . ?
C17 C16 H16 119.9 . . ?
C16 C17 H17 119.9 . . ?
C16 C17 C18 120.3(4) . . ?
C18 C17 H17 119.9 . . ?
C13 C18 H18 120.2 . . ?
C17 C18 C13 119.7(3) . . ?
C17 C18 H18 120.2 . . ?
O1 C19 C2 108.4(3) . . ?
O1 C19 C20 111.6(3) . . ?
O1 C19 C26 111.8(3) . . ?
C2 C19 C20 111.6(3) . . ?
C2 C19 C26 112.1(3) . . ?
C20 C19 C26 101.4(3) . . ?
C21 C20 C19 110.7(3) . . ?
C25 C20 C19 127.4(3) . . ?
C25 C20 C21 121.8(3) . . ?
C20 C21 C27 108.7(3) . . ?
C22 C21 C20 119.9(3) . . ?
C22 C21 C27 131.3(3) . . ?
C21 C22 H22 120.8 . . ?
C21 C22 C23 118.4(4) . . ?
C23 C22 H22 120.8 . . ?
C22 C23 H23 119.4 . . ?
C24 C23 C22 121.2(4) . . ?
C24 C23 H23 119.4 . . ?
C23 C24 H24 119.7 . . ?
C23 C24 C25 120.7(4) . . ?
C25 C24 H24 119.7 . . ?
C20 C25 C24 118.0(4) . . ?
C20 C25 H25 121.0 . . ?
C24 C25 H25 121.0 . . ?
C27 C26 C19 110.6(3) . . ?
C31 C26 C19 128.0(3) . . ?
C31 C26 C27 121.3(3) . . ?
C26 C27 C21 108.6(3) . . ?
C28 C27 C21 130.9(3) . . ?
C28 C27 C26 120.3(3) . . ?
C27 C28 H28 120.8 . . ?
C29 C28 C27 118.3(4) . . ?
C29 C28 H28 120.8 . . ?
C28 C29 H29 119.4 . . ?
C28 C29 C30 121.2(3) . . ?
C30 C29 H29 119.4 . . ?
C29 C30 H30 119.8 . . ?
C29 C30 C31 120.5(4) . . ?
C31 C30 H30 119.8 . . ?
C26 C31 C30 118.3(3) . . ?
C26 C31 H31 120.9 . . ?
C30 C31 H31 120.9 . . ?
Cl2 C32 H32A 109.4 . . ?
Cl2 C32 H32B 109.4 . . ?
Cl3 C32 Cl2 111.3(2) . . ?
Cl3 C32 H32A 109.4 . . ?
Cl3 C32 H32B 109.4 . . ?
H32A C32 H32B 108.0 . . ?

loop_
_geom_bond_atom_site_label_1
_geom_bond_atom_site_label_2
_geom_bond_distance
_geom_bond_site_symmetry_2
_geom_bond_publ_flag
Au1 Cl1 2.2811(9) . ?
Au1 P1 2.2292(9) . ?
Cl2 C32 1.775(5) . ?
Cl3 C32 1.764(5) . ?
P1 C1 1.840(3) . ?
P1 C7 1.833(3) . ?
P1 C13 1.816(3) . ?
O1 H1 0.8400 . ?
O1 C19 1.427(4) . ?
C1 C2 1.413(5) . ?
C1 C6 1.407(5) . ?
C2 C3 1.410(5) . ?
C2 C19 1.521(5) . ?
C3 H3 0.9500 . ?
C3 C4 1.373(5) . ?
C4 H4 0.9500 . ?
C4 C5 1.392(5) . ?
C5 H5 0.9500 . ?
C5 C6 1.391(5) . ?
C6 H6 0.9500 . ?
C7 C8 1.395(5) . ?
C7 C12 1.387(5) . ?
C8 H8 0.9500 . ?
C8 C9 1.389(5) . ?
C9 H9 0.9500 . ?
C9 C10 1.387(6) . ?
C10 H10 0.9500 . ?
C10 C11 1.383(5) . ?
C11 H11 0.9500 . ?
C11 C12 1.397(5) . ?
C12 H12 0.9500 . ?
C13 C14 1.344(5) . ?
C13 C18 1.398(5) . ?
C14 H14 0.9500 . ?
C14 C15 1.436(5) . ?
C15 H15 0.9500 . ?
C15 C16 1.389(6) . ?
C16 H16 0.9500 . ?
C16 C17 1.383(6) . ?
C17 H17 0.9500 . ?
C17 C18 1.388(5) . ?
C18 H18 0.9500 . ?
C19 C20 1.530(5) . ?
C19 C26 1.540(4) . ?
C20 C21 1.408(5) . ?
C20 C25 1.378(5) . ?
C21 C22 1.384(5) . ?
C21 C27 1.475(5) . ?
C22 H22 0.9500 . ?
C22 C23 1.394(6) . ?
C23 H23 0.9500 . ?
C23 C24 1.391(6) . ?
C24 H24 0.9500 . ?
C24 C25 1.392(5) . ?
C25 H25 0.9500 . ?
C26 C27 1.406(5) . ?
C26 C31 1.376(5) . ?
C27 C28 1.391(5) . ?
C28 H28 0.9500 . ?
C28 C29 1.391(6) . ?
C29 H29 0.9500 . ?
C29 C30 1.392(6) . ?
C30 H30 0.9500 . ?
C30 C31 1.404(5) . ?
C31 H31 0.9500 . ?
C32 H32A 0.9900 . ?
C32 H32B 0.9900 . ?

loop_
_geom_torsion_atom_site_label_1
_geom_torsion_atom_site_label_2
_geom_torsion_atom_site_label_3
_geom_torsion_atom_site_label_4
_geom_torsion
_geom_torsion_site_symmetry_1
_geom_torsion_site_symmetry_2
_geom_torsion_site_symmetry_3
_geom_torsion_site_symmetry_4
_geom_torsion_publ_flag
Au1 P1 C1 C2 60.4(3) . . . . ?
Au1 P1 C1 C6 -115.7(2) . . . . ?
Au1 P1 C7 C8 37.5(3) . . . . ?
Au1 P1 C7 C12 -139.9(3) . . . . ?
Au1 P1 C13 C14 20.6(3) . . . . ?
Au1 P1 C13 C18 -161.2(2) . . . . ?
P1 C1 C2 C3 -175.3(2) . . . . ?
P1 C1 C2 C19 4.4(5) . . . . ?
P1 C1 C6 C5 175.0(3) . . . . ?
P1 C7 C8 C9 -179.2(3) . . . . ?
P1 C7 C12 C11 178.5(3) . . . . ?
P1 C13 C14 C15 177.1(3) . . . . ?
P1 C13 C18 C17 -178.2(3) . . . . ?
O1 C19 C20 C21 -121.8(3) . . . . ?
O1 C19 C20 C25 54.1(5) . . . . ?
O1 C19 C26 C27 121.4(3) . . . . ?
O1 C19 C26 C31 -56.2(5) . . . . ?
C1 P1 C7 C8 -83.9(3) . . . . ?
C1 P1 C7 C12 98.7(3) . . . . ?
C1 P1 C13 C14 152.1(3) . . . . ?
C1 P1 C13 C18 -29.7(3) . . . . ?
C1 C2 C3 C4 0.5(5) . . . . ?
C1 C2 C19 O1 4.3(4) . . . . ?
C1 C2 C19 C20 127.5(3) . . . . ?
C1 C2 C19 C26 -119.5(3) . . . . ?
C2 C1 C6 C5 -1.4(5) . . . . ?
C2 C3 C4 C5 -1.3(5) . . . . ?
C2 C19 C20 C21 116.8(3) . . . . ?
C2 C19 C20 C25 -67.3(4) . . . . ?
C2 C19 C26 C27 -116.7(3) . . . . ?
C2 C19 C26 C31 65.7(4) . . . . ?
C3 C2 C19 O1 -176.0(3) . . . . ?
C3 C2 C19 C20 -52.8(4) . . . . ?
C3 C2 C19 C26 60.1(4) . . . . ?
C3 C4 C5 C6 0.7(5) . . . . ?
C4 C5 C6 C1 0.7(5) . . . . ?
C6 C1 C2 C3 0.8(5) . . . . ?
C6 C1 C2 C19 -179.5(3) . . . . ?
C7 P1 C1 C2 176.8(3) . . . . ?
C7 P1 C1 C6 0.6(3) . . . . ?
C7 P1 C13 C14 -97.7(3) . . . . ?
C7 P1 C13 C18 80.6(3) . . . . ?
C7 C8 C9 C10 0.7(6) . . . . ?
C8 C7 C12 C11 1.1(6) . . . . ?
C8 C9 C10 C11 0.7(6) . . . . ?
C9 C10 C11 C12 -1.3(6) . . . . ?
C10 C11 C12 C7 0.3(6) . . . . ?
C12 C7 C8 C9 -1.7(6) . . . . ?
C13 P1 C1 C2 -74.1(3) . . . . ?
C13 P1 C1 C6 109.7(3) . . . . ?
C13 P1 C7 C8 164.6(3) . . . . ?
C13 P1 C7 C12 -12.8(3) . . . . ?
C13 C14 C15 C16 1.8(5) . . . . ?
C14 C13 C18 C17 0.0(5) . . . . ?
C14 C15 C16 C17 -1.2(6) . . . . ?
C15 C16 C17 C18 0.1(6) . . . . ?
C16 C17 C18 C13 0.5(6) . . . . ?
C18 C13 C14 C15 -1.2(5) . . . . ?
C19 C2 C3 C4 -179.2(3) . . . . ?
C19 C20 C21 C22 179.1(3) . . . . ?
C19 C20 C21 C27 2.1(4) . . . . ?
C19 C20 C25 C24 -176.4(3) . . . . ?
C19 C26 C27 C21 -1.3(4) . . . . ?
C19 C26 C27 C28 -176.7(3) . . . . ?
C19 C26 C31 C30 176.7(3) . . . . ?
C20 C19 C26 C27 2.4(3) . . . . ?
C20 C19 C26 C31 -175.2(3) . . . . ?
C20 C21 C22 C23 -2.7(5) . . . . ?
C20 C21 C27 C26 -0.5(4) . . . . ?
C20 C21 C27 C28 174.2(4) . . . . ?
C21 C20 C25 C24 -1.0(5) . . . . ?
C21 C22 C23 C24 0.6(6) . . . . ?
C21 C27 C28 C29 -175.5(3) . . . . ?
C22 C21 C27 C26 -177.0(4) . . . . ?
C22 C21 C27 C28 -2.3(7) . . . . ?
C22 C23 C24 C25 1.3(6) . . . . ?
C23 C24 C25 C20 -1.2(6) . . . . ?
C25 C20 C21 C22 3.0(5) . . . . ?
C25 C20 C21 C27 -174.1(3) . . . . ?
C26 C19 C20 C21 -2.7(4) . . . . ?
C26 C19 C20 C25 173.2(3) . . . . ?
C26 C27 C28 C29 -1.3(5) . . . . ?
C27 C21 C22 C23 173.5(4) . . . . ?
C27 C26 C31 C30 -0.6(5) . . . . ?
C27 C28 C29 C30 1.1(5) . . . . ?
C28 C29 C30 C31 -0.6(6) . . . . ?
C29 C30 C31 C26 0.4(5) . . . . ?
C31 C26 C27 C21 176.5(3) . . . . ?
C31 C26 C27 C28 1.1(5) . . . . ?
